data_7705369
loop_
_publ_author_name
'Jim\'enez, Juan-Ram\'on'
'Poncet, Maxime'
'Doistau, Benjamin'
'Besnard, C\'eline'
'Piguet, Claude'

_publ_section_title
;
 Luminescent polypyridyl heteroleptic Cr<sup>III</sup> complexes with high
 quantum yields and long excited state lifetimes.
;
_journal_issue 39
_journal_name_full 'Dalton transactions (Cambridge, England : 2003)'
_journal_page_first 13528
_journal_page_last 13532
_journal_paper_doi 10.1039/d0dt02872j
_journal_volume 49
_journal_year 2020
_chemical_formula_moiety 'C23 H15 Cl3 Cr N3'
_chemical_formula_sum 'C23 H15 Cl3 Cr N3'
_chemical_formula_weight 491.73
_space_group_crystal_system monoclinic
_space_group_IT_number 15
_space_group_name_Hall '-C 2yc'
_space_group_name_H-M_alt 'C 1 2/c 1'
_atom_sites_solution_hydrogens geom
_atom_sites_solution_primary dual
_audit_creation_date 2020-04-15
_audit_creation_method
;
Olex2 1.3
(compiled 2020.02.04 svn.rd84adfe8 for OlexSys, GUI svn.r6032)
;
_audit_update_record
;
2020-07-09 deposited with the CCDC.	2020-09-07 downloaded from the CCDC.
;
_cell_angle_alpha 90
_cell_angle_beta 103.770(2)
_cell_angle_gamma 90
_cell_formula_units_Z 4
_cell_length_a 12.5368(2)
_cell_length_b 12.0583(2)
_cell_length_c 13.3923(2)
_cell_measurement_reflns_used 24028
_cell_measurement_temperature 150(2)
_cell_measurement_theta_max 74.1900
_cell_measurement_theta_min 3.3410
_cell_volume 1966.36(6)
_computing_cell_refinement 'CrysAlisPro 1.171.41.53a (Rigaku OD, 2020)'
_computing_data_collection 'CrysAlisPro 1.171.41.53a (Rigaku OD, 2020)'
_computing_data_reduction 'CrysAlisPro 1.171.41.53a (Rigaku OD, 2020)'
_computing_molecular_graphics 'Olex2 1.3 (Dolomanov et al., 2009)'
_computing_publication_material 'Olex2 1.3 (Dolomanov et al., 2009)'
_computing_structure_refinement 'SHELXL 2018/3 (Sheldrick, 2015)'
_computing_structure_solution 'SHELXT  (Sheldrick, 2015)'
_diffrn_ambient_environment N~2~
_diffrn_ambient_temperature 150(2)
_diffrn_detector 'Hybrid Pixel Array Detector'
_diffrn_detector_area_resol_mean 10.0000
_diffrn_detector_type HyPix-Arc
_diffrn_measured_fraction_theta_full 0.999
_diffrn_measured_fraction_theta_max 0.997
_diffrn_measurement_details
;
List of Runs (angles in degrees, time in seconds):

  # Type    Start    End  Width  t~exp~   \w     \q     \k     \f   Frames
#--------------------------------------------------------------------------
  1  \w     29.00  54.50   0.30    0.30    --   24.00  80.00   3.66   85
  2  \w     41.00  66.50   0.30    0.30    --   36.00  80.00  46.82   85
  3  \w     45.00  70.50   0.30    0.30    --   40.00  80.00 162.07   85
  4  \w     45.00  70.50   0.30    0.30    --   40.00  80.00  17.39   85
  5  \w     45.00  70.20   0.30    0.30    --   40.00  80.00  72.74   84
  6  \w     41.00  66.50   0.30    0.30    --   36.00  80.00-104.11   85
  7  \w     21.00  46.50   0.30    0.30    --   16.00  80.00-157.19   85
  8  \w     33.00  58.50   0.30    0.30    --   28.00  80.00-173.70   85
  9  \w     49.00  74.50   0.30    0.30    --   44.00  79.00-175.47   85
 10  \w     53.00  78.20   0.30    0.30    --   48.00  80.00-145.09   84
 11  \w     45.00  70.50   0.30    0.30    --   40.00  79.00-134.94   85
 12  \w     49.00  74.50   0.30    0.30    --   44.00  79.00-101.36   85
 13  \w     49.00  74.20   0.30    0.30    --   44.00  79.00 -43.14   84
 14  \w     41.00  66.50   0.30    0.30    --   36.00  79.00  -4.99   85
 15  \w     24.00  49.50   0.30    0.30    --   16.00  74.00 -22.29   85
 16  \w     27.00  51.90   0.30    0.30    --   20.00  76.00  83.98   83
 17  \w     34.00  59.50   0.30    0.30    --   28.00  78.00 115.27   85
 18  \w     46.00  71.50   0.30    0.30    --   40.00  78.00 135.59   85
 19  \w     42.00  67.50   0.30    0.30    --   36.00  78.00 124.64   85
 20  \w     61.00  86.50   0.30    0.30    --   48.00  61.00 112.99   85
 21  \w     61.00  86.50   0.30    0.30    --   48.00  61.00  38.70   85
 22  \w     53.00  78.20   0.30    0.30    --   40.00  61.00 -35.46   84
 23  \w     40.00  65.20   0.30    0.30    --   28.00  62.00 -33.92   84
 24  \w    -11.00  14.20   0.30    0.30    --   -4.00  98.00-130.20   84
 25  \w      9.00  34.50   0.30    0.30    --   12.00  92.00-106.36   85
 26  \w    -33.00  -6.90   0.30    0.30    --  -12.00 117.00  71.14   87
 27  \w     -2.00  23.20   0.30    0.30    --    4.00  96.00  82.22   84
 28  \w     15.00  40.50   0.30    0.30    --   16.00  89.00 120.26   85
 29  \w    -43.00 -16.00   0.30    0.30    --  -28.00 125.00 117.17   90
 30  \w    -58.00 -23.20   0.30    0.30    --  -60.50 125.00 151.70  116
 31  \w    -49.00 -19.90   0.30    0.30    --  -52.43 125.00  90.00   97
 32  \w    -61.00 -16.00   0.30    0.30    --  -52.43 125.00 -30.00  150
 33  \w    -74.00 -14.00   0.30    0.30    --  -52.43 125.00 -90.00  200
 34  \w    -41.00 -14.90   0.30    0.30    --  -52.43 125.00-120.00   87
 35  \w     77.00 102.20   0.30    0.30    --   72.00  79.00 -77.12   84
 36  \w     75.00 100.50   0.30    0.30    --   68.00  76.00-155.85   85
 37  \w     75.00 100.50   0.30    0.30    --   68.00  76.00 -38.16   85
 38  \w     64.00  89.50   0.30    0.30    --   52.00  63.00-149.56   85
 39  \w     72.00  97.50   0.30    0.30    --   60.00  64.00   7.43   85
 40  \w     68.00  93.50   0.30    0.30    --   56.00  63.00  -9.00   85
 41  \w     81.00 106.20   0.30    0.30    --   75.25  79.00  60.10   84
 42  \w     81.00 106.50   0.30    0.30    --   75.25  79.00 169.51   85
 43  \w     72.00  97.50   0.30    0.30    --   64.00  74.00 157.10   85
 44  \w     88.00 113.20   0.30    0.30    --   75.25  61.00 119.61   84
 45  \w     64.00  89.50   0.30    0.30    --   52.00  63.00 140.94   85
 46  \w     68.00  93.20   0.30    0.30    --   56.00  62.00  90.77   84
 47  \w     89.00 114.20   0.30    0.30    --   75.25  55.00  32.97   84
 48  \w     89.00 114.20   0.30    0.30    --   75.25  46.00  60.82   84
 49  \w     89.00 114.20   0.30    0.30    --   75.25  55.00 -29.27   84
 50  \w     72.00  97.50   0.30    0.30    --   60.00  62.00 -84.75   85
 51  \w     73.00  98.50   0.30    0.30    --   60.00  61.00-108.83   85
 52  \w     92.00 117.20   0.30    0.30    --   75.25  40.00-119.53   84
 53  \w     89.00 114.20   0.30    0.30    --   75.25  53.00 -71.14   84
 54  \w     92.00 117.20   0.30    0.30    --   75.25  39.00 -70.23   84
 55  \w     84.00 115.80   0.30    0.30    --   75.25  29.00  10.65  106
 56  \w     66.00 109.20   0.30    0.30    --   75.25  20.00 -77.75  144
 57  \w     91.00 116.50   0.30    0.30    --   75.25  38.00  25.82   85
 58  \w     91.00 118.00   0.30    0.30    --   75.25  41.00  87.31   90
 59  \w     91.00 116.50   0.30    0.30    --   75.25  41.00 157.49   85
 60  \w     87.00 112.20   0.30    0.30    --   75.25  27.00 128.26   84
 61  \w     65.00 109.10   0.30    0.30    --   75.25  15.00   2.23  147
 62  \w     88.00 113.20   0.30    0.30    --   75.25   7.00 115.92   84
 63  \w     47.00  84.20   0.30    0.30    --   75.25   7.00 115.92  124
 64  \w     56.00 102.20   0.30    0.30    --   75.25   2.00  64.24  154
 65  \w     89.00 114.80   0.30    0.30    --   75.25  15.00-124.43   86
 66  \w     90.00 115.80   0.30    0.30    --   75.25  17.00-152.59   86
 67  \w     53.00  83.00   0.30    0.30    --   75.25  17.00-152.59  100
 68  \w     44.00 102.20   0.30    0.30    --   75.25   1.00-169.72  194
 69  \w     72.00 112.20   0.30    0.30    --   75.25   5.00-140.27  134
 70  \w     46.00  93.10   0.30    0.30    --   69.88   0.00 -60.00  157
 71  \w     45.00  88.20   0.30    0.30    --   75.25   0.00 -40.39  144
 72  \w     62.00  96.80   0.30    0.30    --   75.25   1.00  -9.92  116
 73  \w     36.00 103.20   0.30    0.30    --   69.88   0.00   0.00  224
 74  \w     41.00  97.10   0.30    0.30    --   69.88   0.00 150.00  187
 75  \w     44.00  69.20   0.30    0.30    --   75.25 -78.00 -87.73   84
 76  \w     46.00  77.80   0.30    0.30    --   69.88-125.00-150.00  106
 77  \w     35.00  60.80   0.30    0.30    --   68.73-125.00-180.00   86
 78  \w     34.00  59.80   0.30    0.30    --   69.88-125.00 -90.00   86
 79  \w     39.00  64.80   0.30    0.30    --   69.88-125.00 -30.00   86
 80  \w     48.00 112.20   0.30    0.30    --   75.25-146.00  74.57  214
 81  \w     39.00  92.10   0.30    0.30    --   69.88-125.00  90.00  177
 82  \w     39.00  64.80   0.30    0.30    --   68.73-125.00 150.00   86
 83  \w     67.00 110.20   0.30    0.30    --   75.25-146.00   1.73  144
 84  \w     36.00  79.20   0.30    0.30    --   75.25-125.00  38.97  144
 85  \w     68.00  93.80   0.30    0.30    --   69.88-125.00 -30.00   86
 86  \w     66.00  97.50   0.30    0.30    --   75.25-121.00 -81.07  105
 87  \w     34.00  61.00   0.30    0.30    --   75.25-121.00 -81.07   90
 88  \w     40.00  65.80   0.30    0.30    --   75.25-120.00-164.33   86
 89  \w     69.00  97.80   0.30    0.30    --   75.25-120.00-164.33   96
 90  \w     66.00  93.00   0.30    0.30    --   68.73-125.00-180.00   90
 91  \w     37.00  93.10   0.30    0.30    --   69.88-125.00-120.00  187
 92  \w     70.00  95.50   0.30    0.30    --   75.25-115.00  -9.12   85
 93  \w     35.00  62.90   0.30    0.30    --   75.25-115.00  -9.12   93
 94  \w     37.00  61.90   0.30    0.30    --   75.25-115.00  91.86   83
 95  \w     66.00  94.80   0.30    0.30    --   75.25-115.00  91.86   96
 96  \w     36.00  95.10   0.30    0.30    --   75.25-118.00 114.41  197
 97  \w     37.00  64.00   0.30    0.30    --   75.25-114.00 143.75   90
 98  \w     70.00  95.20   0.30    0.30    --   75.25-114.00 143.75   84
 99  \w     40.00  88.00   0.30    0.30    --   75.25-107.00 168.49  160
100  \w     37.00  84.10   0.30    0.30    --   75.25-111.00  11.17  157
101  \w     36.00  70.80   0.30    0.30    --   75.25-112.00 -62.52  116
102  \w     45.00  81.00   0.30    0.30    --   75.25-104.00-116.61  120
103  \w    -55.00 -29.80   0.30    0.30    --  -24.00 -79.00 -80.60   84
104  \w    -64.00 -38.50   0.30    0.30    --  -32.00 -77.00-159.70   85
105  \w    -56.00 -30.80   0.30    0.30    --  -24.00 -77.00-133.81   84
106  \w    -91.00 -65.20   0.30    0.30    --  -60.50 -80.00 -65.45   86
107  \w    -92.00 -65.00   0.30    0.30    --  -60.50 -80.00 -39.27   90
108  \w    -91.00 -66.70   0.30    0.30    --  -60.50 -79.00 -25.52   81
109  \w    -91.00 -66.70   0.30    0.30    --  -60.50 -78.00   5.86   81
110  \w    -92.00 -66.50   0.30    0.30    --  -60.50 -80.00  38.88   85
111  \w    -93.00 -67.50   0.30    0.30    --  -60.50 -76.00  53.56   85
112  \w   -100.00 -74.50   0.30    0.30    --  -60.50 -58.00  89.19   85
113  \w    -92.00 -66.80   0.30    0.30    --  -60.50 -80.00  89.03   84
114  \w    -99.00 -73.50   0.30    0.30    --  -60.50 -60.00 140.37   85
115  \w    -99.00 -73.80   0.30    0.30    --  -60.50 -59.00 158.60   84
116  \w   -100.00 -74.50   0.30    0.30    --  -60.50 -58.00 120.55   85
117  \w    -92.00 -50.90   0.30    0.30    --  -60.50 -22.00 -29.13  137
118  \w   -104.00 -75.20   0.30    0.30    --  -60.50 -36.00 -47.70   96
;
_diffrn_measurement_device 'four-circle diffractometer'
_diffrn_measurement_device_type 'XtaLAB Synergy, Dualflex, HyPix-Arc'
_diffrn_measurement_method '\w scans'
_diffrn_orient_matrix_type 'CrysAlisPro convention (1999,Acta A55,543-557)'
_diffrn_orient_matrix_UB_11 0.0669340000
_diffrn_orient_matrix_UB_12 0.1081357000
_diffrn_orient_matrix_UB_13 0.0086095000
_diffrn_orient_matrix_UB_21 0.0909643000
_diffrn_orient_matrix_UB_22 -0.0527849000
_diffrn_orient_matrix_UB_23 0.0845214000
_diffrn_orient_matrix_UB_31 0.0569622000
_diffrn_orient_matrix_UB_32 -0.0427754000
_diffrn_orient_matrix_UB_33 -0.0826074000
_diffrn_radiation_monochromator mirror
_diffrn_radiation_probe x-ray
_diffrn_radiation_type CuK\a
_diffrn_radiation_wavelength 1.54184
_diffrn_reflns_av_R_equivalents 0.0284
_diffrn_reflns_av_unetI/netI 0.0088
_diffrn_reflns_Laue_measured_fraction_full 0.999
_diffrn_reflns_Laue_measured_fraction_max 0.997
_diffrn_reflns_limit_h_max 15
_diffrn_reflns_limit_h_min -15
_diffrn_reflns_limit_k_max 14
_diffrn_reflns_limit_k_min -15
_diffrn_reflns_limit_l_max 16
_diffrn_reflns_limit_l_min -16
_diffrn_reflns_number 29407
_diffrn_reflns_point_group_measured_fraction_full 0.999
_diffrn_reflns_point_group_measured_fraction_max 0.997
_diffrn_reflns_theta_full 67.684
_diffrn_reflns_theta_max 74.389
_diffrn_reflns_theta_min 5.162
_diffrn_source 'micro-focus sealed X-ray tube'
_diffrn_source_type 'PhotonJet (Cu) X-ray Source'
_exptl_absorpt_coefficient_mu 8.669
_exptl_absorpt_correction_T_max 0.831
_exptl_absorpt_correction_T_min 0.272
_exptl_absorpt_correction_type gaussian
_exptl_absorpt_process_details
;
CrysAlisPro 1.171.41.53a (Rigaku Oxford Diffraction, 2020)
Numerical absorption correction based on gaussian integration over
			a multifaceted crystal model
Empirical absorption correction using spherical harmonics,
 implemented in SCALE3 ABSPACK scaling algorithm.
;
_exptl_crystal_colour red
_exptl_crystal_colour_primary red
_exptl_crystal_density_diffrn 1.661
_exptl_crystal_description block
_exptl_crystal_F_000 996
_exptl_crystal_size_max 0.229
_exptl_crystal_size_mid 0.156
_exptl_crystal_size_min 0.126
_refine_diff_density_max 0.323
_refine_diff_density_min -0.405
_refine_diff_density_rms 0.050
_refine_ls_extinction_method none
_refine_ls_goodness_of_fit_ref 1.074
_refine_ls_hydrogen_treatment constr
_refine_ls_matrix_type full
_refine_ls_number_parameters 138
_refine_ls_number_reflns 2005
_refine_ls_number_restraints 0
_refine_ls_restrained_S_all 1.074
_refine_ls_R_factor_all 0.0232
_refine_ls_R_factor_gt 0.0230
_refine_ls_shift/su_max 0.001
_refine_ls_shift/su_mean 0.000
_refine_ls_structure_factor_coef Fsqd
_refine_ls_weighting_details 'w=1/[\s^2^(Fo^2^)+(0.0404P)^2^+1.6720P] where P=(Fo^2^+2Fc^2^)/3'
_refine_ls_weighting_scheme calc
_refine_ls_wR_factor_gt 0.0686
_refine_ls_wR_factor_ref 0.0688
_reflns_Friedel_coverage 0.000
_reflns_number_gt 1976
_reflns_number_total 2005
_reflns_threshold_expression 'I > 2\s(I)'
_cod_data_source_file d0dt02872j2.cif
_cod_data_source_block jr267
_cod_depositor_comments 'Adding full bibliography for 7705367--7705370.cif.'
_cod_database_code 7705369
_shelx_shelxl_version_number 2018/3
_chemical_oxdiff_formula 'C23 H14 Cr1 Cl3 N3'
_shelx_space_group_comment
;
The symmetry employed for this shelxl refinement is uniquely defined
by the following loop, which should always be used as a source of
symmetry information in preference to the above space-group names.
They are only intended as comments.
;
_reflns_odcompleteness_completeness 99.67
_reflns_odcompleteness_iscentric 1
_reflns_odcompleteness_theta 74.33
_olex2_refinement_description
;
1. Fixed Uiso
 At 1.2 times of:
  All C(H) groups
2.a Aromatic/amide H refined with riding coordinates:
 C1(H1), C2(H2), C3(H3), C6(H6), C7(H7), C8(H8), C11(H11), C12(H12)
;
_olex2_submission_special_instructions 'No special instructions were received'
_oxdiff_exptl_absorpt_empirical_details
;
Empirical correction (ABSPACK) includes:
- Absorption correction using spherical harmonics
- Frame scaling
;
_oxdiff_exptl_absorpt_empirical_full_max 6.270
_oxdiff_exptl_absorpt_empirical_full_min 0.751

loop_
_space_group_symop_operation_xyz
'x, y, z'
'-x, y, -z+1/2'
'x+1/2, y+1/2, z'
'-x+1/2, y+1/2, -z+1/2'
'-x, -y, -z'
'x, -y, z-1/2'
'-x+1/2, -y+1/2, -z'
'x+1/2, -y+1/2, z-1/2'

loop_
_atom_site_label
_atom_site_type_symbol
_atom_site_fract_x
_atom_site_fract_y
_atom_site_fract_z
_atom_site_U_iso_or_equiv
_atom_site_adp_type
_atom_site_occupancy
_atom_site_site_symmetry_order
_atom_site_calc_flag
_atom_site_refinement_flags_posn
_atom_site_refinement_flags_adp
_atom_site_refinement_flags_occupancy
_atom_site_disorder_assembly
_atom_site_disorder_group
Cr1 Cr 0.500000 0.60488(2) 0.750000 0.01882(11) Uani 1 2 d S T P . .
Cl1 Cl 0.500000 0.80025(4) 0.750000 0.02650(13) Uani 1 2 d S T P . .
Cl2 Cl 0.66998(3) 0.60788(3) 0.70884(3) 0.02592(11) Uani 1 1 d . . . . .
N1 N 0.42635(10) 0.59558(10) 0.59395(10) 0.0225(3) Uani 1 1 d . . . . .
N2 N 0.500000 0.43415(14) 0.750000 0.0207(3) Uani 1 2 d S T P . .
C1 C 0.44498(12) 0.67615(13) 0.53238(11) 0.0257(3) Uani 1 1 d . . . . .
H1 H 0.511646 0.716728 0.552107 0.031 Uiso 1 1 calc R U . . .
C2 C 0.37114(13) 0.70393(13) 0.44005(12) 0.0276(3) Uani 1 1 d . . . . .
H2 H 0.389217 0.759432 0.396498 0.033 Uiso 1 1 calc R U . . .
C3 C 0.27278(12) 0.65017(13) 0.41343(11) 0.0262(3) Uani 1 1 d . . . . .
H3 H 0.219290 0.671481 0.353571 0.031 Uiso 1 1 calc R U . . .
C4 C 0.25114(12) 0.56230(12) 0.47585(11) 0.0242(3) Uani 1 1 d . . . . .
C5 C 0.33416(11) 0.53173(12) 0.56314(10) 0.0215(3) Uani 1 1 d . . . . .
C6 C 0.14870(13) 0.50754(13) 0.45573(12) 0.0279(3) Uani 1 1 d . . . . .
H6 H 0.091795 0.528854 0.398484 0.033 Uiso 1 1 calc R U . . .
C7 C 0.13173(12) 0.42392(14) 0.51879(13) 0.0301(3) Uani 1 1 d . . . . .
H7 H 0.060738 0.392018 0.509363 0.036 Uiso 1 1 calc R U . . .
C8 C 0.21879(13) 0.38449(12) 0.59786(13) 0.0265(3) Uani 1 1 d . . . . .
H8 H 0.206965 0.322005 0.637079 0.032 Uiso 1 1 calc R U . . .
C9 C 0.32073(11) 0.43445(12) 0.61965(11) 0.0227(3) Uani 1 1 d . . . . .
C10 C 0.41433(12) 0.37748(12) 0.69039(11) 0.0218(3) Uani 1 1 d . . . . .
C11 C 0.41345(12) 0.26160(12) 0.68948(11) 0.0250(3) Uani 1 1 d . . . . .
H11 H 0.353382 0.222819 0.647290 0.030 Uiso 1 1 calc R U . . .
C12 C 0.500000 0.20359(17) 0.750000 0.0261(4) Uani 1 2 d S T P . .
H12 H 0.499999 0.124804 0.750001 0.031 Uiso 1 2 calc R U P . .

loop_
_atom_site_aniso_label
_atom_site_aniso_U_11
_atom_site_aniso_U_22
_atom_site_aniso_U_33
_atom_site_aniso_U_23
_atom_site_aniso_U_13
_atom_site_aniso_U_12
Cr1 0.01805(18) 0.01799(18) 0.01998(18) 0.000 0.00364(13) 0.000
Cl1 0.0265(2) 0.0199(2) 0.0294(3) 0.000 -0.00077(19) 0.000
Cl2 0.02182(19) 0.0270(2) 0.0303(2) 0.00239(12) 0.00881(14) -0.00098(11)
N1 0.0219(6) 0.0236(6) 0.0219(6) 0.0001(4) 0.0051(5) -0.0028(4)
N2 0.0204(8) 0.0202(8) 0.0225(8) 0.000 0.0070(6) 0.000
C1 0.0256(7) 0.0269(7) 0.0252(7) 0.0004(6) 0.0069(6) -0.0048(6)
C2 0.0324(8) 0.0286(8) 0.0233(7) 0.0026(6) 0.0094(6) -0.0024(6)
C3 0.0289(7) 0.0283(8) 0.0203(7) 0.0007(6) 0.0039(6) 0.0022(6)
C4 0.0248(7) 0.0233(7) 0.0241(7) -0.0027(6) 0.0050(6) 0.0008(6)
C5 0.0211(6) 0.0223(7) 0.0212(6) -0.0024(5) 0.0056(5) -0.0009(5)
C6 0.0240(7) 0.0272(7) 0.0290(7) -0.0021(6) -0.0005(6) -0.0002(6)
C7 0.0217(7) 0.0277(8) 0.0385(9) -0.0022(7) 0.0024(6) -0.0042(6)
C8 0.0248(8) 0.0232(7) 0.0311(8) 0.0007(6) 0.0062(6) -0.0030(5)
C9 0.0223(7) 0.0222(7) 0.0236(7) -0.0018(6) 0.0054(5) -0.0014(5)
C10 0.0216(7) 0.0230(7) 0.0221(7) 0.0001(5) 0.0081(6) -0.0015(5)
C11 0.0257(7) 0.0230(7) 0.0271(7) -0.0020(6) 0.0078(6) -0.0035(6)
C12 0.0297(11) 0.0195(10) 0.0306(11) 0.000 0.0102(9) 0.000

loop_
_atom_type_symbol
_atom_type_description
_atom_type_scat_dispersion_real
_atom_type_scat_dispersion_imag
_atom_type_scat_source
C C 0.0181 0.0091 'International Tables Vol C Tables 4.2.6.8 and 6.1.1.4'
H H 0.0000 0.0000 'International Tables Vol C Tables 4.2.6.8 and 6.1.1.4'
Cl Cl 0.3639 0.7018 'International Tables Vol C Tables 4.2.6.8 and 6.1.1.4'
Cr Cr -0.1635 2.4439 'International Tables Vol C Tables 4.2.6.8 and 6.1.1.4'
N N 0.0311 0.0180 'International Tables Vol C Tables 4.2.6.8 and 6.1.1.4'

loop_
_exptl_crystal_face_index_h
_exptl_crystal_face_index_k
_exptl_crystal_face_index_l
_exptl_crystal_face_perp_dist
-1 1 -1 0.0666
1 -1 1 0.0895
4 -2 -5 0.0950
0 -1 1 0.0761
-1 -1 0 0.0666
1 1 0 0.0590
0 0 1 0.0843
-1 1 0 0.0601
0 -1 -1 0.0733

loop_
_geom_angle_atom_site_label_1
_geom_angle_atom_site_label_2
_geom_angle_atom_site_label_3
_geom_angle
_geom_angle_site_symmetry_1
_geom_angle_site_symmetry_3
_geom_angle_publ_flag
Cl2 Cr1 Cl1 89.108(10) 2_656 . ?
Cl2 Cr1 Cl1 89.107(10) . . ?
Cl2 Cr1 Cl2 178.21(2) . 2_656 ?
N1 Cr1 Cl1 93.09(3) . . ?
N1 Cr1 Cl1 93.09(3) 2_656 . ?
N1 Cr1 Cl2 91.51(4) 2_656 . ?
N1 Cr1 Cl2 88.59(4) . . ?
N1 Cr1 Cl2 88.58(4) 2_656 2_656 ?
N1 Cr1 Cl2 91.51(4) . 2_656 ?
N1 Cr1 N1 173.81(7) . 2_656 ?
N2 Cr1 Cl1 180.0 . . ?
N2 Cr1 Cl2 90.893(10) . . ?
N2 Cr1 Cl2 90.892(10) . 2_656 ?
N2 Cr1 N1 86.91(3) . 2_656 ?
N2 Cr1 N1 86.91(3) . . ?
C1 N1 Cr1 118.86(10) . . ?
C1 N1 C5 118.97(13) . . ?
C5 N1 Cr1 118.37(9) . . ?
C10 N2 Cr1 120.16(9) . . ?
C10 N2 Cr1 120.16(9) 2_656 . ?
C10 N2 C10 119.68(17) . 2_656 ?
N1 C1 H1 118.4 . . ?
N1 C1 C2 123.11(14) . . ?
C2 C1 H1 118.4 . . ?
C1 C2 H2 120.5 . . ?
C3 C2 C1 119.01(14) . . ?
C3 C2 H2 120.5 . . ?
C2 C3 H3 120.3 . . ?
C2 C3 C4 119.35(14) . . ?
C4 C3 H3 120.3 . . ?
C3 C4 C5 118.41(13) . . ?
C6 C4 C3 122.07(14) . . ?
C6 C4 C5 119.48(14) . . ?
N1 C5 C4 120.30(13) . . ?
N1 C5 C9 120.02(12) . . ?
C4 C5 C9 119.68(13) . . ?
C4 C6 H6 120.1 . . ?
C7 C6 C4 119.77(14) . . ?
C7 C6 H6 120.1 . . ?
C6 C7 H7 119.8 . . ?
C6 C7 C8 120.48(14) . . ?
C8 C7 H7 119.8 . . ?
C7 C8 H8 119.2 . . ?
C9 C8 C7 121.59(14) . . ?
C9 C8 H8 119.2 . . ?
C5 C9 C10 122.81(12) . . ?
C8 C9 C5 117.83(13) . . ?
C8 C9 C10 118.89(13) . . ?
N2 C10 C9 122.30(13) . . ?
N2 C10 C11 120.73(13) . . ?
C11 C10 C9 116.90(13) . . ?
C10 C11 H11 120.1 . . ?
C12 C11 C10 119.88(14) . . ?
C12 C11 H11 120.1 . . ?
C11 C12 C11 119.09(19) 2_656 . ?
C11 C12 H12 120.5 2_656 . ?
C11 C12 H12 120.5 . . ?

loop_
_geom_bond_atom_site_label_1
_geom_bond_atom_site_label_2
_geom_bond_distance
_geom_bond_site_symmetry_2
_geom_bond_publ_flag
Cr1 Cl1 2.3559(5) . ?
Cr1 Cl2 2.3251(3) 2_656 ?
Cr1 Cl2 2.3250(3) . ?
Cr1 N1 2.0770(13) 2_656 ?
Cr1 N1 2.0770(13) . ?
Cr1 N2 2.0587(17) . ?
N1 C1 1.3305(19) . ?
N1 C5 1.3682(18) . ?
N2 C10 1.3599(17) . ?
N2 C10 1.3599(17) 2_656 ?
C1 H1 0.9500 . ?
C1 C2 1.397(2) . ?
C2 H2 0.9500 . ?
C2 C3 1.363(2) . ?
C3 H3 0.9500 . ?
C3 C4 1.415(2) . ?
C4 C5 1.417(2) . ?
C4 C6 1.412(2) . ?
C5 C9 1.427(2) . ?
C6 H6 0.9500 . ?
C6 C7 1.364(2) . ?
C7 H7 0.9500 . ?
C7 C8 1.410(2) . ?
C8 H8 0.9500 . ?
C8 C9 1.380(2) . ?
C9 C10 1.489(2) . ?
C10 C11 1.397(2) . ?
C11 H11 0.9500 . ?
C11 C12 1.3802(18) . ?
C12 H12 0.9500 . ?

loop_
_geom_torsion_atom_site_label_1
_geom_torsion_atom_site_label_2
_geom_torsion_atom_site_label_3
_geom_torsion_atom_site_label_4
_geom_torsion
_geom_torsion_site_symmetry_1
_geom_torsion_site_symmetry_2
_geom_torsion_site_symmetry_3
_geom_torsion_site_symmetry_4
_geom_torsion_publ_flag
Cr1 N1 C1 C2 -153.38(12) . . . . ?
Cr1 N1 C5 C4 147.38(11) . . . . ?
Cr1 N1 C5 C9 -31.94(17) . . . . ?
Cr1 N2 C10 C9 3.04(15) . . . . ?
Cr1 N2 C10 C11 179.83(10) . . . . ?
N1 C1 C2 C3 3.3(2) . . . . ?
N1 C5 C9 C8 168.14(13) . . . . ?
N1 C5 C9 C10 -19.8(2) . . . . ?
N2 C10 C11 C12 0.33(19) . . . . ?
C1 N1 C5 C4 -10.4(2) . . . . ?
C1 N1 C5 C9 170.26(13) . . . . ?
C1 C2 C3 C4 -4.6(2) . . . . ?
C2 C3 C4 C5 -1.4(2) . . . . ?
C2 C3 C4 C6 176.35(14) . . . . ?
C3 C4 C5 N1 9.0(2) . . . . ?
C3 C4 C5 C9 -171.69(13) . . . . ?
C3 C4 C6 C7 -179.45(15) . . . . ?
C4 C5 C9 C8 -11.2(2) . . . . ?
C4 C5 C9 C10 160.85(13) . . . . ?
C4 C6 C7 C8 -6.2(2) . . . . ?
C5 N1 C1 C2 4.3(2) . . . . ?
C5 C4 C6 C7 -1.8(2) . . . . ?
C5 C9 C10 N2 37.0(2) . . . . ?
C5 C9 C10 C11 -139.94(14) . . . . ?
C6 C4 C5 N1 -168.78(13) . . . . ?
C6 C4 C5 C9 10.5(2) . . . . ?
C6 C7 C8 C9 5.4(2) . . . . ?
C7 C8 C9 C5 3.3(2) . . . . ?
C7 C8 C9 C10 -169.02(14) . . . . ?
C8 C9 C10 N2 -151.06(13) . . . . ?
C8 C9 C10 C11 32.0(2) . . . . ?
C9 C10 C11 C12 177.30(11) . . . . ?
C10 N2 C10 C9 -176.96(15) 2_656 . . . ?
C10 N2 C10 C11 -0.16(10) 2_656 . . . ?
C10 C11 C12 C11 -0.16(9) . . . 2_656 ?

loop_
_exptl_oxdiff_crystal_face_indexfrac_h
_exptl_oxdiff_crystal_face_indexfrac_k
_exptl_oxdiff_crystal_face_indexfrac_l
_exptl_oxdiff_crystal_face_x
_exptl_oxdiff_crystal_face_y
_exptl_oxdiff_crystal_face_z
-0.9969 0.9984 -1.0060 0.0326 -0.2284 -0.0164
0.9969 -0.9984 1.0060 -0.0326 0.2284 0.0164
4.0091 -2.0197 -4.9915 0.0070 0.0494 0.7271
-0.0030 -0.9975 1.0036 -0.0994 0.1372 -0.0404
-1.0007 -0.9996 0.0000 -0.1751 -0.0383 -0.0142
1.0007 0.9996 -0.0000 0.1751 0.0383 0.0142
-0.0022 0.0030 1.0012 0.0088 0.0843 -0.0830
-0.9991 1.0014 -0.0048 0.0414 -0.1442 -0.0993
0.0014 -1.0035 -0.9988 -0.1170 -0.0313 0.1255
